data_9007449
loop_
_publ_author_name
'Dornberger-Schiff K'
'Hohne, E.'

_publ_section_title
;
 Die kristallstruktur des betechtinit Pb2(Cu,Fe)21S15
;
_journal_name_full 'Acta Crystallographica'
_journal_page_first 646
_journal_page_last 651
_journal_paper_doi 10.1107/S0365110X59001906
_journal_volume 12
_journal_year 1959
_chemical_formula_sum 'Cu21.332 Pb2 S15'
_chemical_name_mineral Betekhtinite
_space_group_IT_number 71
_symmetry_space_group_name_Hall '-I 2 2'
_symmetry_space_group_name_H-M 'I m m m'
_cell_angle_alpha 90
_cell_angle_beta 90
_cell_angle_gamma 90
_cell_length_a 3.86
_cell_length_b 14.67
_cell_length_c 22.80
_cell_formula_units_Z 2
_cell_volume 1291.077
_database_code_amcsd 0009232
_exptl_crystal_density_diffrn 5.790
_cod_original_formula_sum 'Pb2 Cu21.332 S15'
_cod_database_code 9007449

loop_
_space_group_symop_operation_xyz
x,y,z
1/2+x,1/2+y,1/2+z
x,-y,z
1/2+x,1/2-y,1/2+z
-x,y,-z
1/2-x,1/2+y,1/2-z
-x,y,z
1/2-x,1/2+y,1/2+z
x,-y,-z
1/2+x,1/2-y,1/2-z
x,y,-z
1/2+x,1/2+y,1/2-z
-x,-y,z
1/2-x,1/2-y,1/2+z
-x,-y,-z
1/2-x,1/2-y,1/2-z

loop_
_atom_site_label
_atom_site_fract_x
_atom_site_fract_y
_atom_site_fract_z
_atom_site_occupancy
Pb 0.00000 0.14700 0.00000 1.00000
Cu1 0.50000 0.36400 0.06700 1.00000
Cu2 0.00000 0.50000 0.06400 1.00000
Cu3 0.00000 0.50000 0.18500 1.00000
Cu4 0.00000 0.26600 0.14100 1.00000
Cu5 0.00000 0.09700 0.23300 1.00000
Cu6 0.50000 0.24800 0.21200 0.50000
Cu7 0.50000 0.11700 0.16700 0.50000
Cu8 0.50000 0.03400 0.10100 0.33300
S1 0.50000 0.22000 0.09600 1.00000
S2 0.00000 0.37500 0.00000 1.00000
S3 0.50000 0.50000 0.11700 1.00000
S4 0.00000 0.36000 0.22200 1.00000
S5 0.00000 0.00000 0.15000 1.00000
S6 0.50000 0.00000 0.00000 1.00000

loop_
_cod_related_entry_id
_cod_related_entry_database
_cod_related_entry_code
1 AMCSD 0009232
